data_4326924
loop_
_publ_author_name
'Hsin-Kuan Liu'
'Wen-Jung Chang'
'Kwang-Hwa Lii'

_publ_section_title
;
 High-Temperature, High-Pressure Hydrothermal Synthesis and
 Characterization of an Open-Framework Uranyl Silicate with Nine-Ring
 Channels: Cs2UO2Si10O22
;
_journal_name_full 'Inorganic Chemistry'
_journal_page_first 11773
_journal_page_last 11776
_journal_paper_doi 10.1021/ic201857e
_journal_volume 50
_journal_year 2011
_chemical_formula_moiety Cs2UO2Si10O22
_chemical_formula_sum 'Cs2 O24 Si10 U'
_chemical_formula_weight 1168.75
_chemical_name_systematic
; 
 ? 
;
_space_group_IT_number 14
_symmetry_cell_setting monoclinic
_symmetry_space_group_name_Hall '-P 2ybc'
_symmetry_space_group_name_H-M 'P 1 21/c 1'
_atom_sites_solution_hydrogens none
_atom_sites_solution_primary direct
_atom_sites_solution_secondary difmap
_audit_creation_method SHELXL-97
_cell_angle_alpha 90.00
_cell_angle_beta 90.011(2)
_cell_angle_gamma 90.00
_cell_formula_units_Z 4
_cell_length_a 12.2506(4)
_cell_length_b 8.0518(3)
_cell_length_c 23.3796(8)
_cell_measurement_temperature 296(2)
_cell_volume 2306.15(14)
_computing_cell_refinement 'Bruker SAINT'
_computing_data_collection 'Bruker APEX2'
_computing_data_reduction 'Bruker SAIHT'
_computing_molecular_graphics Diamond
_computing_structure_refinement 'SHELXL-97 (Sheldrick, 2008)'
_computing_structure_solution 'SHELXS-97 (Sheldrick, 2008)'
_diffrn_ambient_temperature 296(2)
_diffrn_measured_fraction_theta_full 0.993
_diffrn_measured_fraction_theta_max 0.993
_diffrn_measurement_device_type 'Bruker APEX-II CCD'
_diffrn_measurement_method 'phi and omega scans'
_diffrn_radiation_monochromator graphite
_diffrn_radiation_source 'fine-focus sealed tube'
_diffrn_radiation_type MoK\a
_diffrn_radiation_wavelength 0.71073
_diffrn_reflns_av_R_equivalents 0.0636
_diffrn_reflns_av_sigmaI/netI 0.0342
_diffrn_reflns_limit_h_max 16
_diffrn_reflns_limit_h_min -16
_diffrn_reflns_limit_k_max 10
_diffrn_reflns_limit_k_min -10
_diffrn_reflns_limit_l_max 31
_diffrn_reflns_limit_l_min -31
_diffrn_reflns_number 38564
_diffrn_reflns_theta_full 28.37
_diffrn_reflns_theta_max 28.37
_diffrn_reflns_theta_min 1.66
_exptl_absorpt_coefficient_mu 10.778
_exptl_absorpt_correction_T_max 0.7457
_exptl_absorpt_correction_T_min 0.4561
_exptl_absorpt_correction_type empirical
_exptl_absorpt_process_details SADABS
_exptl_crystal_colour 'greenish yellow'
_exptl_crystal_density_diffrn 3.366
_exptl_crystal_description tablet
_exptl_crystal_F_000 2136
_exptl_crystal_size_max 0.187
_exptl_crystal_size_mid 0.055
_exptl_crystal_size_min 0.045
_refine_diff_density_max 2.507
_refine_diff_density_min -1.850
_refine_diff_density_rms 0.246
_refine_ls_extinction_coef 0.00014(3)
_refine_ls_extinction_expression Fc^*^=kFc[1+0.001xFc^2^\l^3^/sin(2\q)]^-1/4^
_refine_ls_extinction_method SHELXL
_refine_ls_goodness_of_fit_ref 1.220
_refine_ls_hydrogen_treatment none
_refine_ls_matrix_type full
_refine_ls_number_parameters 338
_refine_ls_number_reflns 5741
_refine_ls_number_restraints 0
_refine_ls_restrained_S_all 1.220
_refine_ls_R_factor_all 0.0501
_refine_ls_R_factor_gt 0.0381
_refine_ls_shift/su_max 0.000
_refine_ls_shift/su_mean 0.000
_refine_ls_structure_factor_coef Fsqd
_refine_ls_weighting_details 'calc w=1/[\s^2^(Fo^2^)+(0.0214P)^2^+34.4551P] where P=(Fo^2^+2Fc^2^)/3'
_refine_ls_weighting_scheme calc
_refine_ls_wR_factor_gt 0.0930
_refine_ls_wR_factor_ref 0.0959
_reflns_number_gt 4605
_reflns_number_total 5741
_reflns_threshold_expression >2sigma(I)
_cod_data_source_file ic201857e_si_002.cif
_cod_data_source_block hk14a_0m
_cod_database_code 4326924

loop_
_symmetry_equiv_pos_as_xyz
'x, y, z'
'-x, y+1/2, -z+1/2'
'-x, -y, -z'
'x, -y-1/2, z-1/2'

loop_
_atom_site_label
_atom_site_type_symbol
_atom_site_fract_x
_atom_site_fract_y
_atom_site_fract_z
_atom_site_U_iso_or_equiv
_atom_site_adp_type
_atom_site_occupancy
_atom_site_symmetry_multiplicity
_atom_site_calc_flag
_atom_site_refinement_flags
Cs1 Cs 0.18109(5) 0.02285(10) 0.44629(3) 0.03757(17) Uani 1 1 d .
Cs2 Cs -0.31922(4) 0.47806(7) 0.47831(2) 0.02220(13) Uani 1 1 d .
U1 U 0.0000 0.5000 0.5000 0.01032(10) Uani 1 2 d S
U2 U 0.5000 0.0000 0.5000 0.00988(10) Uani 1 2 d S
Si1 Si 0.29814(16) -0.2007(3) 0.29473(9) 0.0098(4) Uani 1 1 d .
Si2 Si 0.46652(15) 0.6951(2) 0.38647(9) 0.0088(4) Uani 1 1 d .
Si3 Si 0.28093(16) 0.1864(3) 0.29440(9) 0.0101(4) Uani 1 1 d .
Si4 Si 0.06448(16) 0.6882(3) 0.31252(9) 0.0102(4) Uani 1 1 d .
Si5 Si -0.31977(16) 0.7987(3) 0.33011(9) 0.0102(4) Uani 1 1 d .
Si6 Si -0.11301(16) 0.1855(2) 0.40340(9) 0.0098(4) Uani 1 1 d .
Si7 Si 0.44535(16) 0.3075(3) 0.38882(9) 0.0101(4) Uani 1 1 d .
Si8 Si -0.10212(17) 0.8039(3) 0.39887(9) 0.0112(4) Uani 1 1 d .
Si9 Si 0.66868(16) 0.1882(3) 0.33299(9) 0.0094(4) Uani 1 1 d .
Si10 Si 0.03480(16) 0.3067(3) 0.30505(9) 0.0103(4) Uani 1 1 d .
O1 O 0.3114(5) -0.2235(7) 0.2276(2) 0.0191(12) Uani 1 1 d .
O2 O 0.4024(4) -0.2644(8) 0.3274(3) 0.0215(13) Uani 1 1 d .
O3 O 0.2765(6) -0.0083(7) 0.3087(3) 0.0261(14) Uani 1 1 d .
O4 O 0.1941(5) -0.3034(8) 0.3182(3) 0.0213(13) Uani 1 1 d .
O5 O 0.5959(4) 0.7096(7) 0.3727(2) 0.0144(11) Uani 1 1 d .
O6 O 0.4300(4) 0.8103(7) 0.4383(2) 0.0165(12) Uani 1 1 d .
O7 O 0.4444(4) 0.5034(7) 0.4047(2) 0.0168(11) Uani 1 1 d .
O8 O 0.3317(4) 0.2163(8) 0.2321(2) 0.0191(12) Uani 1 1 d .
O9 O 0.1603(5) 0.2581(9) 0.2978(3) 0.0305(15) Uani 1 1 d .
O10 O 0.3531(5) 0.2770(8) 0.3418(3) 0.0259(14) Uani 1 1 d .
O11 O 0.0309(5) 0.7645(9) 0.2519(3) 0.0310(16) Uani 1 1 d .
O12 O 0.0223(5) 0.5008(7) 0.3166(3) 0.0212(12) Uani 1 1 d .
O13 O 0.0127(4) 0.7950(7) 0.3635(2) 0.0147(11) Uani 1 1 d .
O14 O -0.1989(5) 0.7701(8) 0.3535(3) 0.0215(13) Uani 1 1 d .
O15 O -0.3469(5) 0.9931(7) 0.3245(3) 0.0249(13) Uani 1 1 d .
O16 O -0.1122(5) -0.0077(7) 0.4224(2) 0.0176(11) Uani 1 1 d .
O17 O -0.0149(4) 0.2052(7) 0.3583(3) 0.0194(12) Uani 1 1 d .
O18 O 0.7729(5) 0.2288(8) 0.3724(3) 0.0224(13) Uani 1 1 d .
O19 O -0.0987(5) 0.2951(7) 0.4589(2) 0.0179(12) Uani 1 1 d .
O20 O 0.4238(5) 0.2053(7) 0.4457(2) 0.0183(12) Uani 1 1 d .
O21 O 0.5637(5) 0.2684(8) 0.3615(3) 0.0269(14) Uani 1 1 d .
O22 O -0.1063(4) 0.6820(7) 0.4516(2) 0.0172(12) Uani 1 1 d .
O23 O 0.1021(4) 0.4925(7) 0.4451(2) 0.0178(11) Uani 1 1 d .
O24 O 0.6270(4) 0.0134(7) 0.4615(2) 0.0177(11) Uani 1 1 d .

loop_
_atom_site_aniso_label
_atom_site_aniso_U_11
_atom_site_aniso_U_22
_atom_site_aniso_U_33
_atom_site_aniso_U_23
_atom_site_aniso_U_13
_atom_site_aniso_U_12
Cs1 0.0265(3) 0.0654(5) 0.0208(3) 0.0019(3) -0.0026(2) -0.0049(3)
Cs2 0.0182(2) 0.0283(3) 0.0201(3) -0.0010(2) -0.00017(17) 0.0010(2)
U1 0.01458(18) 0.00705(18) 0.00935(18) -0.00040(15) -0.00286(12) -0.00021(14)
U2 0.01371(17) 0.00693(18) 0.00900(18) 0.00024(15) 0.00026(12) -0.00033(14)
Si1 0.0115(9) 0.0096(9) 0.0084(10) -0.0003(7) 0.0000(7) 0.0012(7)
Si2 0.0075(8) 0.0082(9) 0.0108(10) -0.0006(7) -0.0013(7) -0.0017(7)
Si3 0.0132(9) 0.0082(9) 0.0090(10) 0.0005(7) -0.0004(7) -0.0010(7)
Si4 0.0087(9) 0.0106(10) 0.0113(10) 0.0017(8) -0.0007(7) 0.0003(7)
Si5 0.0105(9) 0.0100(9) 0.0099(10) -0.0005(8) -0.0005(7) -0.0002(7)
Si6 0.0105(9) 0.0083(9) 0.0107(10) 0.0001(7) -0.0018(7) -0.0020(7)
Si7 0.0105(9) 0.0083(9) 0.0114(10) 0.0000(7) -0.0003(7) 0.0001(7)
Si8 0.0151(9) 0.0072(9) 0.0112(10) 0.0009(7) -0.0008(8) 0.0003(7)
Si9 0.0107(9) 0.0089(9) 0.0086(10) 0.0010(7) -0.0009(7) 0.0012(7)
Si10 0.0083(9) 0.0106(9) 0.0120(10) -0.0010(8) 0.0004(7) -0.0003(7)
O1 0.025(3) 0.023(3) 0.009(3) -0.004(2) -0.001(2) 0.002(2)
O2 0.013(3) 0.032(3) 0.019(3) 0.003(3) -0.009(2) 0.000(2)
O3 0.050(4) 0.009(3) 0.019(3) -0.001(2) 0.009(3) 0.002(3)
O4 0.021(3) 0.021(3) 0.022(3) 0.007(2) 0.003(2) 0.002(2)
O5 0.009(2) 0.022(3) 0.012(3) 0.002(2) -0.0008(19) 0.001(2)
O6 0.015(3) 0.014(3) 0.020(3) -0.005(2) 0.002(2) -0.002(2)
O7 0.023(3) 0.011(3) 0.017(3) 0.001(2) 0.004(2) 0.000(2)
O8 0.016(3) 0.029(3) 0.012(3) 0.008(2) 0.002(2) 0.004(2)
O9 0.022(3) 0.032(4) 0.038(4) 0.001(3) 0.009(3) 0.008(3)
O10 0.026(3) 0.031(4) 0.020(3) -0.001(3) -0.010(2) -0.008(3)
O11 0.038(4) 0.036(4) 0.018(3) 0.012(3) -0.010(3) -0.003(3)
O12 0.026(3) 0.012(3) 0.026(3) -0.002(2) 0.000(2) -0.002(2)
O13 0.004(2) 0.017(3) 0.023(3) -0.004(2) 0.002(2) 0.001(2)
O14 0.016(3) 0.031(3) 0.018(3) 0.000(3) -0.005(2) 0.001(2)
O15 0.037(3) 0.011(3) 0.027(3) -0.001(3) -0.005(3) 0.000(3)
O16 0.027(3) 0.009(3) 0.017(3) 0.000(2) 0.005(2) -0.002(2)
O17 0.013(3) 0.022(3) 0.023(3) 0.006(2) 0.006(2) 0.000(2)
O18 0.028(3) 0.022(3) 0.017(3) 0.002(2) -0.013(2) 0.000(2)
O19 0.026(3) 0.015(3) 0.013(3) -0.007(2) -0.004(2) -0.003(2)
O20 0.027(3) 0.015(3) 0.013(3) 0.005(2) 0.003(2) 0.003(2)
O21 0.022(3) 0.028(4) 0.030(4) 0.005(3) 0.010(3) 0.005(3)
O22 0.021(3) 0.015(3) 0.015(3) 0.007(2) 0.000(2) 0.003(2)
O23 0.019(3) 0.020(3) 0.014(3) 0.001(2) -0.001(2) 0.001(2)
O24 0.014(2) 0.022(3) 0.017(3) 0.002(2) 0.005(2) -0.002(2)

loop_
_atom_type_symbol
_atom_type_description
_atom_type_scat_dispersion_real
_atom_type_scat_dispersion_imag
_atom_type_scat_source
O O 0.0106 0.0060 'International Tables Vol C Tables 4.2.6.8 and 6.1.1.4'
Si Si 0.0817 0.0704 'International Tables Vol C Tables 4.2.6.8 and 6.1.1.4'
Cs Cs -0.3680 2.1192 'International Tables Vol C Tables 4.2.6.8 and 6.1.1.4'
U U -9.6767 9.6646 'International Tables Vol C Tables 4.2.6.8 and 6.1.1.4'

loop_
_geom_angle_atom_site_label_1
_geom_angle_atom_site_label_2
_geom_angle_atom_site_label_3
_geom_angle
_geom_angle_site_symmetry_1
_geom_angle_site_symmetry_3
O16 Cs1 O24 62.77(14) 3_556 3_656
O16 Cs1 O20 105.00(14) 3_556 .
O24 Cs1 O20 52.08(13) 3_656 .
O16 Cs1 O13 111.72(14) 3_556 1_545
O24 Cs1 O13 141.79(14) 3_656 1_545
O20 Cs1 O13 141.92(13) . 1_545
O16 Cs1 O3 172.14(14) 3_556 .
O24 Cs1 O3 111.99(15) 3_656 .
O20 Cs1 O3 73.92(15) . .
O13 Cs1 O3 68.32(14) 1_545 .
O16 Cs1 O17 113.71(14) 3_556 .
O24 Cs1 O17 160.23(15) 3_656 .
O20 Cs1 O17 115.36(13) . .
O13 Cs1 O17 57.94(14) 1_545 .
O3 Cs1 O17 73.28(14) . .
O16 Cs1 O22 45.38(13) 3_556 3_566
O24 Cs1 O22 78.12(14) 3_656 3_566
O20 Cs1 O22 86.37(14) . 3_566
O13 Cs1 O22 127.05(13) 1_545 3_566
O3 Cs1 O22 141.28(13) . 3_566
O17 Cs1 O22 86.34(14) . 3_566
O16 Cs1 O6 105.28(14) 3_556 1_545
O24 Cs1 O6 49.64(13) 3_656 1_545
O20 Cs1 O6 55.64(13) . 1_545
O13 Cs1 O6 103.65(13) 1_545 1_545
O3 Cs1 O6 67.52(15) . 1_545
O17 Cs1 O6 140.72(13) . 1_545
O22 Cs1 O6 126.71(13) 3_566 1_545
O16 Cs1 O19 44.94(13) 3_556 3_556
O24 Cs1 O19 73.82(13) 3_656 3_556
O20 Cs1 O19 125.44(13) . 3_556
O13 Cs1 O19 77.93(13) 1_545 3_556
O3 Cs1 O19 129.22(13) . 3_556
O17 Cs1 O19 118.59(13) . 3_556
O22 Cs1 O19 89.38(12) 3_566 3_556
O6 Cs1 O19 85.88(13) 1_545 3_556
O16 Cs1 O16 83.31(14) 3_556 .
O24 Cs1 O16 145.12(12) 3_656 .
O20 Cs1 O16 155.94(13) . .
O13 Cs1 O16 43.30(12) 1_545 .
O3 Cs1 O16 100.81(14) . .
O17 Cs1 O16 42.19(12) . .
O22 Cs1 O16 83.79(13) 3_566 .
O6 Cs1 O16 144.82(12) 1_545 .
O19 Cs1 O16 76.43(13) 3_556 .
O16 Cs1 Si6 90.88(11) 3_556 .
O24 Cs1 Si6 150.19(10) 3_656 .
O20 Cs1 Si6 131.89(10) . .
O13 Cs1 Si6 58.56(9) 1_545 .
O3 Cs1 Si6 95.55(12) . .
O17 Cs1 Si6 23.83(9) . .
O22 Cs1 Si6 73.11(10) 3_566 .
O6 Cs1 Si6 160.02(10) 1_545 .
O19 Cs1 Si6 97.95(10) 3_556 .
O16 Cs1 Si6 24.09(9) . .
O16 Cs1 Si3 162.51(10) 3_556 .
O24 Cs1 Si3 113.91(10) 3_656 .
O20 Cs1 Si3 64.79(10) . .
O13 Cs1 Si3 81.72(10) 1_545 .
O3 Cs1 Si3 23.53(10) . .
O17 Cs1 Si3 62.99(9) . .
O22 Cs1 Si3 117.75(10) 3_566 .
O6 Cs1 Si3 81.17(10) 1_545 .
O19 Cs1 Si3 152.52(9) 3_556 .
O16 Cs1 Si3 100.89(9) . .
Si6 Cs1 Si3 86.81(4) . .
O19 Cs2 O7 125.02(15) . 3_566
O19 Cs2 O22 59.87(14) . .
O7 Cs2 O22 123.62(15) 3_566 .
O19 Cs2 O23 52.95(14) . 3_566
O7 Cs2 O23 85.16(14) 3_566 3_566
O22 Cs2 O23 52.13(14) . 3_566
O19 Cs2 O5 115.90(14) . 1_455
O7 Cs2 O5 118.45(14) 3_566 1_455
O22 Cs2 O5 79.37(13) . 1_455
O23 Cs2 O5 129.99(14) 3_566 1_455
O19 Cs2 O6 96.27(14) . 3_566
O7 Cs2 O6 47.34(14) 3_566 3_566
O22 Cs2 O6 145.13(14) . 3_566
O23 Cs2 O6 93.59(14) 3_566 3_566
O5 Cs2 O6 135.50(13) 1_455 3_566
O19 Cs2 O20 140.11(14) . 3_566
O7 Cs2 O20 46.93(13) 3_566 3_566
O22 Cs2 O20 91.44(14) . 3_566
O23 Cs2 O20 88.00(14) 3_566 3_566
O5 Cs2 O20 81.11(14) 1_455 3_566
O6 Cs2 O20 93.69(13) 3_566 3_566
O19 Cs2 O7 134.40(14) . 1_455
O7 Cs2 O7 91.26(14) 3_566 1_455
O22 Cs2 O7 125.36(14) . 1_455
O23 Cs2 O7 171.66(14) 3_566 1_455
O5 Cs2 O7 46.09(13) 1_455 1_455
O6 Cs2 O7 89.48(13) 3_566 1_455
O20 Cs2 O7 84.07(14) 3_566 1_455
O19 Cs2 O18 47.33(14) . 1_455
O7 Cs2 O18 146.03(14) 3_566 1_455
O22 Cs2 O18 83.54(15) . 1_455
O23 Cs2 O18 100.10(14) 3_566 1_455
O5 Cs2 O18 83.75(14) 1_455 1_455
O6 Cs2 O18 98.70(14) 3_566 1_455
O20 Cs2 O18 164.69(14) 3_566 1_455
O7 Cs2 O18 87.07(13) 1_455 1_455
O19 Cs2 O21 90.78(14) . 1_455
O7 Cs2 O21 120.01(14) 3_566 1_455
O22 Cs2 O21 115.75(14) . 1_455
O23 Cs2 O21 143.63(14) 3_566 1_455
O5 Cs2 O21 63.69(15) 1_455 1_455
O6 Cs2 O21 87.34(14) 3_566 1_455
O20 Cs2 O21 128.27(14) 3_566 1_455
O7 Cs2 O21 44.20(13) 1_455 1_455
O18 Cs2 O21 44.14(14) 1_455 1_455
O19 Cs2 Si2 137.11(11) . 1_455
O7 Cs2 Si2 97.60(11) 3_566 1_455
O22 Cs2 Si2 102.68(10) . 1_455
O23 Cs2 Si2 148.09(11) 3_566 1_455
O5 Cs2 Si2 24.97(9) 1_455 1_455
O6 Cs2 Si2 111.69(10) 3_566 1_455
O20 Cs2 Si2 71.80(10) 3_566 1_455
O7 Cs2 Si2 25.17(9) 1_455 1_455
O18 Cs2 Si2 95.13(10) 1_455 1_455
O21 Cs2 Si2 60.16(11) 1_455 1_455
O19 Cs2 Si7 113.94(10) . 1_455
O7 Cs2 Si7 97.20(11) 3_566 1_455
O22 Cs2 Si7 134.85(11) . 1_455
O23 Cs2 Si7 163.03(11) 3_566 1_455
O5 Cs2 Si7 63.28(10) 1_455 1_455
O6 Cs2 Si7 76.21(10) 3_566 1_455
O20 Cs2 Si7 105.94(11) 3_566 1_455
O7 Cs2 Si7 25.08(10) 1_455 1_455
O18 Cs2 Si7 68.74(10) 1_455 1_455
O21 Cs2 Si7 25.02(10) 1_455 1_455
Si2 Cs2 Si7 48.46(4) 1_455 1_455
O23 U1 O23 180.000(1) 3_566 .
O23 U1 O19 87.5(2) 3_566 .
O23 U1 O19 92.5(2) . .
O23 U1 O19 92.5(2) 3_566 3_566
O23 U1 O19 87.5(2) . 3_566
O19 U1 O19 180.000(1) . 3_566
O23 U1 O22 86.3(2) 3_566 .
O23 U1 O22 93.7(2) . .
O19 U1 O22 87.3(2) . .
O19 U1 O22 92.7(2) 3_566 .
O23 U1 O22 93.7(2) 3_566 3_566
O23 U1 O22 86.3(2) . 3_566
O19 U1 O22 92.7(2) . 3_566
O19 U1 O22 87.3(2) 3_566 3_566
O22 U1 O22 180.0(2) . 3_566
O23 U1 Cs2 53.30(17) 3_566 .
O23 U1 Cs2 126.70(17) . .
O19 U1 Cs2 51.89(15) . .
O19 U1 Cs2 128.11(15) 3_566 .
O22 U1 Cs2 52.76(14) . .
O22 U1 Cs2 127.24(14) 3_566 .
O23 U1 Cs2 126.70(17) 3_566 3_566
O23 U1 Cs2 53.30(17) . 3_566
O19 U1 Cs2 128.11(15) . 3_566
O19 U1 Cs2 51.89(15) 3_566 3_566
O22 U1 Cs2 127.24(14) . 3_566
O22 U1 Cs2 52.76(14) 3_566 3_566
Cs2 U1 Cs2 180.0 . 3_566
O23 U1 Cs1 56.04(18) 3_566 3_566
O23 U1 Cs1 123.96(18) . 3_566
O19 U1 Cs1 117.83(15) . 3_566
O19 U1 Cs1 62.17(15) 3_566 3_566
O22 U1 Cs1 47.16(15) . 3_566
O22 U1 Cs1 132.84(15) 3_566 3_566
Cs2 U1 Cs1 66.144(11) . 3_566
Cs2 U1 Cs1 113.856(12) 3_566 3_566
O23 U1 Cs1 123.96(18) 3_566 .
O23 U1 Cs1 56.04(18) . .
O19 U1 Cs1 62.17(15) . .
O19 U1 Cs1 117.83(15) 3_566 .
O22 U1 Cs1 132.84(15) . .
O22 U1 Cs1 47.16(15) 3_566 .
Cs2 U1 Cs1 113.856(12) . .
Cs2 U1 Cs1 66.144(11) 3_566 .
Cs1 U1 Cs1 180.000(14) 3_566 .
O23 U1 Cs1 62.08(19) 3_566 3_556
O23 U1 Cs1 117.92(19) . 3_556
O19 U1 Cs1 40.76(15) . 3_556
O19 U1 Cs1 139.24(15) 3_566 3_556
O22 U1 Cs1 114.96(14) . 3_556
O22 U1 Cs1 65.04(14) 3_566 3_556
Cs2 U1 Cs1 63.121(11) . 3_556
Cs2 U1 Cs1 116.879(11) 3_566 3_556
Cs1 U1 Cs1 115.235(12) 3_566 3_556
Cs1 U1 Cs1 64.765(12) . 3_556
O23 U1 Cs1 117.92(19) 3_566 1_565
O23 U1 Cs1 62.08(19) . 1_565
O19 U1 Cs1 139.24(15) . 1_565
O19 U1 Cs1 40.76(15) 3_566 1_565
O22 U1 Cs1 65.04(14) . 1_565
O22 U1 Cs1 114.96(14) 3_566 1_565
Cs2 U1 Cs1 116.879(11) . 1_565
Cs2 U1 Cs1 63.121(11) 3_566 1_565
Cs1 U1 Cs1 64.765(12) 3_566 1_565
Cs1 U1 Cs1 115.235(12) . 1_565
Cs1 U1 Cs1 180.0 3_556 1_565
O24 U2 O24 180.000(1) . 3_656
O24 U2 O6 92.8(2) . 1_545
O24 U2 O6 87.2(2) 3_656 1_545
O24 U2 O6 87.2(2) . 3_666
O24 U2 O6 92.8(2) 3_656 3_666
O6 U2 O6 180.000(1) 1_545 3_666
O24 U2 O20 91.8(2) . .
O24 U2 O20 88.2(2) 3_656 .
O6 U2 O20 88.8(2) 1_545 .
O6 U2 O20 91.2(2) 3_666 .
O24 U2 O20 88.2(2) . 3_656
O24 U2 O20 91.8(2) 3_656 3_656
O6 U2 O20 91.2(2) 1_545 3_656
O6 U2 O20 88.8(2) 3_666 3_656
O20 U2 O20 180.0(2) . 3_656
O24 U2 Cs1 131.75(18) . .
O24 U2 Cs1 48.25(18) 3_656 .
O6 U2 Cs1 58.42(14) 1_545 .
O6 U2 Cs1 121.58(14) 3_666 .
O20 U2 Cs1 53.76(15) . .
O20 U2 Cs1 126.24(15) 3_656 .
O24 U2 Cs1 48.25(18) . 3_656
O24 U2 Cs1 131.75(18) 3_656 3_656
O6 U2 Cs1 121.58(14) 1_545 3_656
O6 U2 Cs1 58.42(14) 3_666 3_656
O20 U2 Cs1 126.24(15) . 3_656
O20 U2 Cs1 53.76(15) 3_656 3_656
Cs1 U2 Cs1 180.0 . 3_656
O24 U2 Cs2 57.56(19) . 1_655
O24 U2 Cs2 122.44(19) 3_656 1_655
O6 U2 Cs2 134.01(14) 1_545 1_655
O6 U2 Cs2 45.99(14) 3_666 1_655
O20 U2 Cs2 61.06(15) . 1_655
O20 U2 Cs2 118.94(15) 3_656 1_655
Cs1 U2 Cs2 113.453(13) . 1_655
Cs1 U2 Cs2 66.547(13) 3_656 1_655
O24 U2 Cs2 122.44(19) . 3_556
O24 U2 Cs2 57.56(19) 3_656 3_556
O6 U2 Cs2 45.99(14) 1_545 3_556
O6 U2 Cs2 134.01(14) 3_666 3_556
O20 U2 Cs2 118.94(15) . 3_556
O20 U2 Cs2 61.06(15) 3_656 3_556
Cs1 U2 Cs2 66.547(13) . 3_556
Cs1 U2 Cs2 113.453(13) 3_656 3_556
Cs2 U2 Cs2 180.0 1_655 3_556
O24 U2 Cs2 113.62(18) . 3_566
O24 U2 Cs2 66.38(19) 3_656 3_566
O6 U2 Cs2 118.97(14) 1_545 3_566
O6 U2 Cs2 61.03(14) 3_666 3_566
O20 U2 Cs2 39.90(14) . 3_566
O20 U2 Cs2 140.10(14) 3_656 3_566
Cs1 U2 Cs2 63.394(13) . 3_566
Cs1 U2 Cs2 116.606(13) 3_656 3_566
Cs2 U2 Cs2 58.949(11) 1_655 3_566
Cs2 U2 Cs2 121.051(11) 3_556 3_566
O24 U2 Cs2 66.38(18) . 1_645
O24 U2 Cs2 113.62(19) 3_656 1_645
O6 U2 Cs2 61.03(14) 1_545 1_645
O6 U2 Cs2 118.97(14) 3_666 1_645
O20 U2 Cs2 140.10(14) . 1_645
O20 U2 Cs2 39.90(14) 3_656 1_645
Cs1 U2 Cs2 116.606(13) . 1_645
Cs1 U2 Cs2 63.394(13) 3_656 1_645
Cs2 U2 Cs2 121.051(11) 1_655 1_645
Cs2 U2 Cs2 58.949(11) 3_556 1_645
Cs2 U2 Cs2 180.000(13) 3_566 1_645
O2 Si1 O1 111.0(3) . .
O2 Si1 O3 110.5(4) . .
O1 Si1 O3 109.3(3) . .
O2 Si1 O4 108.0(3) . .
O1 Si1 O4 110.9(3) . .
O3 Si1 O4 107.2(3) . .
O2 Si1 Cs1 90.4(2) . .
O1 Si1 Cs1 155.9(2) . .
O3 Si1 Cs1 50.4(2) . .
O4 Si1 Cs1 70.5(2) . .
O6 Si2 O2 113.3(3) . 1_565
O6 Si2 O5 112.7(3) . .
O2 Si2 O5 106.8(3) 1_565 .
O6 Si2 O7 107.9(3) . .
O2 Si2 O7 109.5(3) 1_565 .
O5 Si2 O7 106.5(3) . .
O6 Si2 Cs2 91.8(2) . 1_655
O2 Si2 Cs2 154.7(2) 1_565 1_655
O5 Si2 Cs2 58.2(2) . 1_655
O7 Si2 Cs2 62.1(2) . 1_655
O6 Si2 Cs2 57.3(2) . 3_566
O2 Si2 Cs2 122.6(2) 1_565 3_566
O5 Si2 Cs2 129.8(2) . 3_566
O7 Si2 Cs2 50.95(19) . 3_566
Cs2 Si2 Cs2 72.44(4) 1_655 3_566
O9 Si3 O10 108.4(4) . .
O9 Si3 O8 110.6(3) . .
O10 Si3 O8 110.4(3) . .
O9 Si3 O3 108.2(4) . .
O10 Si3 O3 108.7(4) . .
O8 Si3 O3 110.5(3) . .
O9 Si3 Cs1 77.9(3) . .
O10 Si3 Cs1 72.6(2) . .
O8 Si3 Cs1 168.6(2) . .
O3 Si3 Cs1 58.7(2) . .
O4 Si4 O11 108.2(3) 1_565 .
O4 Si4 O12 110.9(3) 1_565 .
O11 Si4 O12 109.5(4) . .
O4 Si4 O13 108.1(3) 1_565 .
O11 Si4 O13 110.6(4) . .
O12 Si4 O13 109.5(3) . .
O14 Si5 O5 108.7(3) . 1_455
O14 Si5 O15 111.2(3) . .
O5 Si5 O15 110.7(3) 1_455 .
O14 Si5 O8 109.6(3) . 2
O5 Si5 O8 108.6(3) 1_455 2
O15 Si5 O8 108.1(3) . 2
O19 Si6 O17 113.7(3) . .
O19 Si6 O18 110.2(3) . 1_455
O17 Si6 O18 109.4(3) . 1_455
O19 Si6 O16 108.1(3) . .
O17 Si6 O16 105.7(3) . .
O18 Si6 O16 109.7(3) 1_455 .
O19 Si6 Cs2 50.3(2) . .
O17 Si6 Cs2 136.4(2) . .
O18 Si6 Cs2 60.4(2) 1_455 .
O16 Si6 Cs2 117.7(2) . .
O19 Si6 Cs1 82.9(2) . .
O17 Si6 Cs1 61.2(2) . .
O18 Si6 Cs1 166.7(2) 1_455 .
O16 Si6 Cs1 66.8(2) . .
Cs2 Si6 Cs1 132.82(6) . .
O19 Si6 Cs1 62.2(2) . 3_556
O17 Si6 Cs1 141.0(2) . 3_556
O18 Si6 Cs1 107.8(2) 1_455 3_556
O16 Si6 Cs1 49.7(2) . 3_556
Cs2 Si6 Cs1 73.76(4) . 3_556
Cs1 Si6 Cs1 80.10(4) . 3_556
O20 Si7 O10 112.3(3) . .
O20 Si7 O21 112.3(3) . .
O10 Si7 O21 109.5(4) . .
O20 Si7 O7 108.2(3) . .
O10 Si7 O7 107.6(3) . .
O21 Si7 O7 106.6(3) . .
O20 Si7 Cs2 81.6(2) . 1_655
O10 Si7 Cs2 165.4(3) . 1_655
O21 Si7 Cs2 66.9(3) . 1_655
O7 Si7 Cs2 61.9(2) . 1_655
O20 Si7 Cs2 59.5(2) . 3_566
O10 Si7 Cs2 109.8(3) . 3_566
O21 Si7 Cs2 139.6(3) . 3_566
O7 Si7 Cs2 51.67(19) . 3_566
Cs2 Si7 Cs2 72.65(4) 1_655 3_566
O20 Si7 Cs1 47.0(2) . .
O10 Si7 Cs1 65.7(2) . .
O21 Si7 Cs1 135.6(3) . .
O7 Si7 Cs1 117.0(2) . .
Cs2 Si7 Cs1 127.22(6) 1_655 .
Cs2 Si7 Cs1 71.24(4) 3_566 .
O22 Si8 O14 112.6(3) . .
O22 Si8 O16 108.4(3) . 1_565
O14 Si8 O16 109.0(3) . 1_565
O22 Si8 O13 113.4(3) . .
O14 Si8 O13 107.1(3) . .
O16 Si8 O13 106.2(3) 1_565 .
O22 Si8 Cs1 60.1(2) . 3_566
O14 Si8 Cs1 118.4(2) . 3_566
O16 Si8 Cs1 49.2(2) 1_565 3_566
O13 Si8 Cs1 133.0(2) . 3_566
O22 Si8 Cs1 94.9(2) . 1_565
O14 Si8 Cs1 152.1(2) . 1_565
O16 Si8 Cs1 64.1(2) 1_565 1_565
O13 Si8 Cs1 54.5(2) . 1_565
Cs1 Si8 Cs1 78.91(4) 3_566 1_565
O22 Si8 Cs2 40.5(2) . .
O14 Si8 Cs2 73.6(2) . .
O16 Si8 Cs2 112.9(2) 1_565 .
O13 Si8 Cs2 138.3(2) . .
Cs1 Si8 Cs2 70.25(4) 3_566 .
Cs1 Si8 Cs2 134.32(6) 1_565 .
O21 Si9 O15 110.9(4) . 1_645
O21 Si9 O1 108.4(3) . 2_655
O15 Si9 O1 110.2(3) 1_645 2_655
O21 Si9 O18 108.7(4) . .
O15 Si9 O18 111.5(3) 1_645 .
O1 Si9 O18 107.2(3) 2_655 .
O21 Si9 Cs2 56.8(3) . 1_655
O15 Si9 Cs2 131.6(2) 1_645 1_655
O1 Si9 Cs2 118.1(2) 2_655 1_655
O18 Si9 Cs2 52.0(2) . 1_655
O12 Si10 O11 107.6(4) . 2_545
O12 Si10 O9 110.6(3) . .
O11 Si10 O9 110.2(4) 2_545 .
O12 Si10 O17 109.3(3) . .
O11 Si10 O17 110.3(4) 2_545 .
O9 Si10 O17 108.8(3) . .
Si1 O1 Si9 160.0(4) . 2_645
Si1 O2 Si2 150.6(4) . 1_545
Si3 O3 Si1 153.6(4) . .
Si3 O3 Cs1 97.8(2) . .
Si1 O3 Cs1 108.5(3) . .
Si4 O4 Si1 141.2(4) 1_545 .
Si5 O5 Si2 141.7(4) 1_655 .
Si5 O5 Cs2 121.3(2) 1_655 1_655
Si2 O5 Cs2 96.9(2) . 1_655
Si2 O6 U2 140.4(3) . 1_565
Si2 O6 Cs2 98.9(2) . 3_566
U2 O6 Cs2 104.59(19) 1_565 3_566
Si2 O6 Cs1 124.8(3) . 1_565
U2 O6 Cs1 88.07(16) 1_565 1_565
Cs2 O6 Cs1 87.40(12) 3_566 1_565
Si7 O7 Si2 149.7(4) . .
Si7 O7 Cs2 104.4(2) . 3_566
Si2 O7 Cs2 105.4(2) . 3_566
Si7 O7 Cs2 93.0(2) . 1_655
Si2 O7 Cs2 92.8(2) . 1_655
Cs2 O7 Cs2 88.74(14) 3_566 1_655
Si3 O8 Si5 148.3(4) . 2_545
Si3 O9 Si10 172.3(5) . .
Si3 O10 Si7 160.4(5) . .
Si10 O11 Si4 162.4(5) 2 .
Si10 O12 Si4 152.3(4) . .
Si4 O13 Si8 137.9(4) . .
Si4 O13 Cs1 118.5(2) . 1_565
Si8 O13 Cs1 102.3(2) . 1_565
Si5 O14 Si8 152.0(4) . .
Si9 O15 Si5 157.7(4) 1_465 .
Si6 O16 Si8 143.9(4) . 1_545
Si6 O16 Cs1 107.5(2) . 3_556
Si8 O16 Cs1 108.2(2) 1_545 3_556
Si6 O16 Cs1 89.1(2) . .
Si8 O16 Cs1 92.3(2) 1_545 .
Cs1 O16 Cs1 96.69(14) 3_556 .
Si6 O17 Si10 147.3(4) . .
Si6 O17 Cs1 94.9(2) . .
Si10 O17 Cs1 114.2(3) . .
Si9 O18 Si6 154.4(4) . 1_655
Si9 O18 Cs2 106.0(3) . 1_655
Si6 O18 Cs2 95.1(3) 1_655 1_655
Si6 O19 U1 144.7(3) . .
Si6 O19 Cs2 106.7(3) . .
U1 O19 Cs2 93.26(18) . .
Si6 O19 Cs1 94.5(2) . 3_556
U1 O19 Cs1 114.6(2) . 3_556
Cs2 O19 Cs1 90.21(14) . 3_556
Si7 O20 U2 140.7(3) . .
Si7 O20 Cs1 112.5(3) . .
U2 O20 Cs1 92.50(17) . .
Si7 O20 Cs2 96.5(2) . 3_566
U2 O20 Cs2 114.3(2) . 3_566
Cs1 O20 Cs2 89.54(14) . 3_566
Si9 O21 Si7 166.7(5) . .
Si9 O21 Cs2 101.1(3) . 1_655
Si7 O21 Cs2 88.0(3) . 1_655
Si8 O22 U1 140.8(3) . .
Si8 O22 Cs2 120.5(3) . .
U1 O22 Cs2 92.28(17) . .
Si8 O22 Cs1 96.9(2) . 3_566
U1 O22 Cs1 104.45(19) . 3_566
Cs2 O22 Cs1 90.10(14) . 3_566
U1 O23 Cs2 100.1(2) . 3_566
U2 O24 Cs1 106.9(2) . 3_656

loop_
_geom_bond_atom_site_label_1
_geom_bond_atom_site_label_2
_geom_bond_distance
_geom_bond_site_symmetry_2
Cs1 O16 3.186(5) 3_556
Cs1 O24 3.204(6) 3_656
Cs1 O20 3.316(6) .
Cs1 O13 3.371(5) 1_545
Cs1 O3 3.432(6) .
Cs1 O17 3.486(6) .
Cs1 O22 3.491(6) 3_566
Cs1 O6 3.501(5) 1_545
Cs1 O19 3.533(6) 3_556
Cs1 O16 3.644(6) .
Cs1 Si6 3.962(2) .
Cs1 Si3 3.980(2) .
Cs2 O19 3.111(6) .
Cs2 O7 3.139(5) 3_566
Cs2 O22 3.145(6) .
Cs2 O23 3.215(5) 3_566
Cs2 O5 3.264(5) 1_455
Cs2 O6 3.322(6) 3_566
Cs2 O20 3.361(6) 3_566
Cs2 O7 3.374(6) 1_455
Cs2 O18 3.382(6) 1_455
Cs2 O21 3.516(7) 1_455
Cs2 Si2 3.815(2) 1_455
Cs2 Si7 3.818(2) 1_455
U1 O23 1.793(5) 3_566
U1 O23 1.793(5) .
U1 O19 2.259(5) .
U1 O19 2.259(5) 3_566
U1 O22 2.264(5) .
U1 O22 2.264(5) 3_566
U1 Cs2 3.9472(5) 3_566
U1 Cs1 4.6109(8) 3_566
U1 Cs1 4.9216(8) 3_556
U1 Cs1 4.9216(8) 1_565
U2 O24 1.802(5) .
U2 O24 1.802(5) 3_656
U2 O6 2.269(5) 1_545
U2 O6 2.269(5) 3_666
U2 O20 2.284(6) .
U2 O20 2.284(6) 3_656
U2 Cs1 4.1076(6) 3_656
U2 Cs2 4.4698(6) 1_655
U2 Cs2 4.4698(6) 3_556
U2 Cs2 4.7774(6) 3_566
U2 Cs2 4.7774(6) 1_645
Si1 O2 1.574(6) .
Si1 O1 1.588(6) .
Si1 O3 1.605(6) .
Si1 O4 1.615(6) .
Si2 O6 1.590(6) .
Si2 O2 1.622(6) 1_565
Si2 O5 1.622(5) .
Si2 O7 1.624(6) .
Si2 Cs2 3.815(2) 1_655
Si2 Cs2 3.898(2) 3_566
Si3 O9 1.588(6) .
Si3 O10 1.595(6) .
Si3 O8 1.601(6) .
Si3 O3 1.604(6) .
Si4 O4 1.595(6) 1_565
Si4 O11 1.598(6) .
Si4 O12 1.598(6) .
Si4 O13 1.601(6) .
Si5 O14 1.595(6) .
Si5 O5 1.604(6) 1_455
Si5 O15 1.605(6) .
Si5 O8 1.606(6) 2
Si6 O19 1.580(6) .
Si6 O17 1.607(6) .
Si6 O18 1.612(6) 1_455
Si6 O16 1.618(6) .
Si6 Cs1 3.983(2) 3_556
Si7 O20 1.586(6) .
Si7 O10 1.595(6) .
Si7 O21 1.616(6) .
Si7 O7 1.620(6) .
Si7 Cs2 3.818(2) 1_655
Si7 Cs2 3.876(2) 3_566
Si8 O22 1.576(6) .
Si8 O14 1.614(6) .
Si8 O16 1.619(6) 1_565
Si8 O13 1.634(5) .
Si8 Cs1 3.999(2) 3_566
Si8 Cs1 4.046(2) 1_565
Si9 O21 1.586(6) .
Si9 O15 1.595(6) 1_645
Si9 O1 1.604(6) 2_655
Si9 O18 1.608(6) .
Si9 Cs2 4.124(2) 1_655
Si10 O12 1.593(6) .
Si10 O11 1.593(6) 2_545
Si10 O9 1.596(6) .
Si10 O17 1.609(6) .
O1 Si9 1.604(6) 2_645
O2 Si2 1.622(6) 1_545
O4 Si4 1.595(6) 1_545
O5 Si5 1.604(5) 1_655
O5 Cs2 3.264(5) 1_655
O6 U2 2.269(5) 1_565
O6 Cs2 3.322(6) 3_566
O6 Cs1 3.501(5) 1_565
O7 Cs2 3.139(5) 3_566
O7 Cs2 3.374(6) 1_655
O8 Si5 1.606(6) 2_545
O11 Si10 1.593(6) 2
O13 Cs1 3.371(5) 1_565
O15 Si9 1.595(6) 1_465
O16 Si8 1.619(6) 1_545
O16 Cs1 3.186(5) 3_556
O18 Si6 1.612(6) 1_655
O18 Cs2 3.382(6) 1_655
O19 Cs1 3.533(6) 3_556
O20 Cs2 3.361(6) 3_566
O21 Cs2 3.516(7) 1_655
O22 Cs1 3.491(6) 3_566
O23 Cs2 3.215(5) 3_566
O24 Cs1 3.204(6) 3_656
